data_4341961
loop_
_publ_author_name
'Wilson, Justin J.'
'Birnbaum, Eva R.'
'Batista, Enrique R.'
'Martin, Richard L.'
'John, Kevin D.'

_publ_section_title
;
 Synthesis and Characterization of Nitrogen-Rich Macrocyclic Ligands and
 an Investigation of Their Coordination Chemistry with Lanthanum(III).
;
_journal_issue 1
_journal_name_full 'Inorganic chemistry'
_journal_page_first 97
_journal_page_last 109
_journal_paper_doi 10.1021/ic501843c
_journal_volume 54
_journal_year 2015
_chemical_formula_sum 'C28 H36 N12'
_chemical_formula_weight 540.69
_chemical_name_systematic
; 
 ? 
;
_space_group_IT_number 33
_symmetry_cell_setting orthorhombic
_symmetry_space_group_name_Hall 'P 2c -2n'
_symmetry_space_group_name_H-M 'P n a 21'
_atom_sites_solution_hydrogens geom
_atom_sites_solution_primary direct
_atom_sites_solution_secondary difmap
_audit_creation_method SHELXL-97
_cell_angle_alpha 90.00
_cell_angle_beta 90.00
_cell_angle_gamma 90.00
_cell_formula_units_Z 4
_cell_length_a 16.343(5)
_cell_length_b 12.689(4)
_cell_length_c 13.491(4)
_cell_measurement_reflns_used 6339
_cell_measurement_temperature 140(2)
_cell_measurement_theta_max 24.90
_cell_measurement_theta_min 2.20
_cell_volume 2797.7(15)
_computing_cell_refinement 'Bruker SAINT'
_computing_data_collection 'Bruker APEX2'
_computing_data_reduction 'Bruker SAINT'
_computing_molecular_graphics 'Bruker SHELXTL'
_computing_publication_material 'Bruker SHELXTL'
_computing_structure_refinement 'SHELXL-97 (Sheldrick, 2008)'
_computing_structure_solution 'SHELXS-97 (Sheldrick, 2008)'
_diffrn_ambient_temperature 140(2)
_diffrn_measured_fraction_theta_full 0.999
_diffrn_measured_fraction_theta_max 0.999
_diffrn_measurement_device_type 'Bruker APEX-II CCD'
_diffrn_measurement_method '\f and \w scans'
_diffrn_radiation_monochromator graphite
_diffrn_radiation_source 'fine-focus sealed tube'
_diffrn_radiation_type MoK\a
_diffrn_radiation_wavelength 0.71073
_diffrn_reflns_av_R_equivalents 0.0469
_diffrn_reflns_av_sigmaI/netI 0.0343
_diffrn_reflns_limit_h_max 19
_diffrn_reflns_limit_h_min -19
_diffrn_reflns_limit_k_max 15
_diffrn_reflns_limit_k_min -15
_diffrn_reflns_limit_l_max 16
_diffrn_reflns_limit_l_min -16
_diffrn_reflns_number 25569
_diffrn_reflns_theta_full 25.12
_diffrn_reflns_theta_max 25.12
_diffrn_reflns_theta_min 2.03
_exptl_absorpt_coefficient_mu 0.083
_exptl_absorpt_correction_T_max 0.9804
_exptl_absorpt_correction_T_min 0.9756
_exptl_absorpt_correction_type multi-scan
_exptl_absorpt_process_details 'Blessing, 1995'
_exptl_crystal_colour colorless
_exptl_crystal_density_diffrn 1.284
_exptl_crystal_density_meas ?
_exptl_crystal_density_method 'not measured'
_exptl_crystal_description block
_exptl_crystal_F_000 1152
_exptl_crystal_size_max 0.30
_exptl_crystal_size_mid 0.26
_exptl_crystal_size_min 0.24
_refine_diff_density_max 0.160
_refine_diff_density_min -0.168
_refine_diff_density_rms 0.035
_refine_ls_abs_structure_details 'Flack H D (1983), Acta Cryst. A39, 876-881'
_refine_ls_extinction_method none
_refine_ls_goodness_of_fit_ref 1.033
_refine_ls_hydrogen_treatment constr
_refine_ls_matrix_type full
_refine_ls_number_parameters 361
_refine_ls_number_reflns 4970
_refine_ls_number_restraints 1
_refine_ls_restrained_S_all 1.033
_refine_ls_R_factor_all 0.0413
_refine_ls_R_factor_gt 0.0324
_refine_ls_shift/su_max 0.001
_refine_ls_shift/su_mean 0.000
_refine_ls_structure_factor_coef Fsqd
_refine_ls_weighting_details 'calc w=1/[\s^2^(Fo^2^)+(0.0333P)^2^+0.3941P] where P=(Fo^2^+2Fc^2^)/3'
_refine_ls_weighting_scheme calc
_refine_ls_wR_factor_gt 0.0693
_refine_ls_wR_factor_ref 0.0736
_reflns_number_gt 4373
_reflns_number_total 4970
_reflns_threshold_expression >2sigma(I)
_cod_data_source_file ic501843c_si_002.cif
_cod_data_source_block Lpyr
_cod_depositor_comments
;
The following automatic conversions were performed:

'_symmetry_cell_setting' value 'Orthorhombic' changed to
'orthorhombic' according to
/home/saulius/struct/COD-crude-data--automatic-downloads/rss-feeds/ACS/lib/dictionaries/cif_core.dic
dictionary named 'cif_core.dic' version 2.4.2 from 2011-04-26.

Automatic conversion script
Id: cif_fix_values 2935 2014-11-11 08:27:57Z andrius 

The following automatic conversions were performed:

'_exptl_crystal_density_meas' value 'not measured' was changed to '?'
- the value is perceived as not measured.

Automatic conversion script
Id: cif_fix_values 3008 2015-01-20 13:52:24Z robertas 

 Adding full bibliography for 4341960--4341964.cif.
;
_cod_original_cell_volume 2797.8(14)
_cod_original_sg_symbol_H-M Pna2(1)
_cod_database_code 4341961

loop_
_symmetry_equiv_pos_as_xyz
'x, y, z'
'-x, -y, z+1/2'
'x+1/2, -y+1/2, z'
'-x+1/2, y+1/2, z+1/2'

loop_
_atom_site_label
_atom_site_type_symbol
_atom_site_fract_x
_atom_site_fract_y
_atom_site_fract_z
_atom_site_U_iso_or_equiv
_atom_site_adp_type
_atom_site_occupancy
_atom_site_symmetry_multiplicity
_atom_site_calc_flag
_atom_site_refinement_flags
N1 N 0.14492(8) 0.47090(11) -0.00104(10) 0.0191(3) Uani 1 1 d .
N3 N 0.14671(8) 0.34938(11) 0.29511(10) 0.0186(3) Uani 1 1 d .
N4 N 0.12986(8) 0.24851(11) 0.09022(10) 0.0203(3) Uani 1 1 d .
N2 N 0.15911(8) 0.56929(11) 0.20585(10) 0.0174(3) Uani 1 1 d .
C10 C 0.27299(11) 0.46226(14) -0.09725(14) 0.0215(4) Uani 1 1 d .
C9 C 0.19492(11) 0.52125(14) -0.07699(13) 0.0231(4) Uani 1 1 d .
H9A H 0.2084 0.5938 -0.0555 0.028 Uiso 1 1 calc R
H9B H 0.1629 0.5263 -0.1391 0.028 Uiso 1 1 calc R
C4 C 0.12087(10) 0.44795(14) 0.34327(13) 0.0201(4) Uani 1 1 d .
H4A H 0.1670 0.4753 0.3834 0.024 Uiso 1 1 calc R
H4B H 0.0752 0.4322 0.3891 0.024 Uiso 1 1 calc R
C2 C 0.12478(10) 0.62088(14) 0.11765(12) 0.0193(4) Uani 1 1 d .
H2A H 0.1687 0.6613 0.0844 0.023 Uiso 1 1 calc R
H2B H 0.0824 0.6717 0.1391 0.023 Uiso 1 1 calc R
C1 C 0.08709(10) 0.54540(14) 0.04321(13) 0.0202(4) Uani 1 1 d .
H1A H 0.0432 0.5050 0.0766 0.024 Uiso 1 1 calc R
H1B H 0.0614 0.5870 -0.0105 0.024 Uiso 1 1 calc R
C8 C 0.10263(10) 0.38018(14) -0.04461(13) 0.0219(4) Uani 1 1 d .
H8A H 0.1414 0.3425 -0.0885 0.026 Uiso 1 1 calc R
H8B H 0.0573 0.4065 -0.0865 0.026 Uiso 1 1 calc R
C3 C 0.09375(10) 0.53301(14) 0.27208(13) 0.0194(4) Uani 1 1 d .
H3A H 0.0479 0.5057 0.2315 0.023 Uiso 1 1 calc R
H3B H 0.0731 0.5938 0.3106 0.023 Uiso 1 1 calc R
C7 C 0.06796(10) 0.30192(14) 0.02988(13) 0.0228(4) Uani 1 1 d .
H7A H 0.0298 0.3397 0.0745 0.027 Uiso 1 1 calc R
H7B H 0.0360 0.2481 -0.0064 0.027 Uiso 1 1 calc R
C14 C 0.21281(10) 0.64293(13) 0.25747(14) 0.0204(4) Uani 1 1 d .
H14A H 0.2214 0.6174 0.3260 0.025 Uiso 1 1 calc R
H14B H 0.1852 0.7122 0.2616 0.025 Uiso 1 1 calc R
C11 C 0.30061(10) 0.38199(14) -0.03617(14) 0.0223(4) Uani 1 1 d .
H11 H 0.2703 0.3607 0.0205 0.027 Uiso 1 1 calc R
C12 C 0.37326(11) 0.33437(15) -0.06033(15) 0.0282(4) Uani 1 1 d .
H12 H 0.3928 0.2791 -0.0191 0.034 Uiso 1 1 calc R
C15 C 0.29442(10) 0.65747(14) 0.20917(13) 0.0201(4) Uani 1 1 d .
N5 N 0.31634(10) 0.49225(12) -0.17677(12) 0.0302(4) Uani 1 1 d .
N6 N 0.41802(10) 0.36198(13) -0.13926(13) 0.0320(4) Uani 1 1 d .
C13 C 0.38611(12) 0.44002(16) -0.19209(16) 0.0343(5) Uani 1 1 d .
H13 H 0.4170 0.4616 -0.2482 0.041 Uiso 1 1 calc R
C20 C 0.28143(11) 0.33465(13) 0.37626(13) 0.0199(4) Uani 1 1 d .
C21 C 0.31409(11) 0.40901(14) 0.31194(13) 0.0221(4) Uani 1 1 d .
H21 H 0.2840 0.4343 0.2566 0.026 Uiso 1 1 calc R
N8 N 0.44717(10) 0.69410(14) 0.13203(13) 0.0391(4) Uani 1 1 d .
C16 C 0.32163(10) 0.59979(14) 0.12872(13) 0.0207(4) Uani 1 1 d .
H16 H 0.2882 0.5469 0.0996 0.025 Uiso 1 1 calc R
N7 N 0.34237(9) 0.73124(12) 0.25079(13) 0.0306(4) Uani 1 1 d .
C17 C 0.39800(11) 0.62093(15) 0.09210(14) 0.0268(4) Uani 1 1 d .
H17 H 0.4169 0.5823 0.0363 0.032 Uiso 1 1 calc R
C22 C 0.39199(11) 0.44457(15) 0.33183(15) 0.0270(4) Uani 1 1 d .
H22 H 0.4153 0.4956 0.2887 0.032 Uiso 1 1 calc R
C19 C 0.19701(11) 0.28853(14) 0.36346(14) 0.0220(4) Uani 1 1 d .
H19A H 0.2020 0.2155 0.3385 0.026 Uiso 1 1 calc R
H19B H 0.1695 0.2857 0.4288 0.026 Uiso 1 1 calc R
C24 C 0.16931(11) 0.16333(14) 0.03539(14) 0.0245(4) Uani 1 1 d .
H24A H 0.1799 0.1868 -0.0334 0.029 Uiso 1 1 calc R
H24B H 0.1319 0.1020 0.0324 0.029 Uiso 1 1 calc R
N9 N 0.32416(9) 0.29962(12) 0.45353(12) 0.0281(4) Uani 1 1 d .
C25 C 0.24859(11) 0.13013(14) 0.08246(13) 0.0224(4) Uani 1 1 d .
N10 N 0.43647(10) 0.41111(12) 0.40851(13) 0.0334(4) Uani 1 1 d .
C5 C 0.07567(10) 0.28964(14) 0.26023(14) 0.0226(4) Uani 1 1 d .
H5A H 0.0353 0.3396 0.2322 0.027 Uiso 1 1 calc R
H5B H 0.0497 0.2547 0.3178 0.027 Uiso 1 1 calc R
C6 C 0.09491(11) 0.20657(14) 0.18262(13) 0.0223(4) Uani 1 1 d .
H6A H 0.1339 0.1553 0.2113 0.027 Uiso 1 1 calc R
H6B H 0.0439 0.1680 0.1665 0.027 Uiso 1 1 calc R
C23 C 0.39920(12) 0.33922(15) 0.46462(17) 0.0338(5) Uani 1 1 d .
H23 H 0.4298 0.3130 0.5192 0.041 Uiso 1 1 calc R
N12 N 0.39413(9) 0.06370(13) 0.16252(12) 0.0295(4) Uani 1 1 d .
N11 N 0.27886(10) 0.03609(12) 0.05608(12) 0.0298(4) Uani 1 1 d .
C28 C 0.34979(12) 0.00937(17) 0.09835(15) 0.0335(5) Uani 1 1 d .
H28 H 0.3712 -0.0574 0.0799 0.040 Uiso 1 1 calc R
C27 C 0.36251(11) 0.15713(15) 0.18721(14) 0.0256(4) Uani 1 1 d .
H27 H 0.3917 0.2002 0.2327 0.031 Uiso 1 1 calc R
C26 C 0.28967(10) 0.19378(14) 0.14987(13) 0.0227(4) Uani 1 1 d .
H26 H 0.2682 0.2602 0.1694 0.027 Uiso 1 1 calc R
C18 C 0.41595(12) 0.74332(18) 0.21051(16) 0.0409(6) Uani 1 1 d .
H18 H 0.4507 0.7934 0.2417 0.049 Uiso 1 1 calc R

loop_
_atom_site_aniso_label
_atom_site_aniso_U_11
_atom_site_aniso_U_22
_atom_site_aniso_U_33
_atom_site_aniso_U_23
_atom_site_aniso_U_13
_atom_site_aniso_U_12
N1 0.0170(8) 0.0223(8) 0.0179(8) -0.0008(7) 0.0007(6) 0.0014(6)
N3 0.0150(7) 0.0216(8) 0.0194(8) 0.0005(6) -0.0022(6) -0.0003(6)
N4 0.0174(8) 0.0230(8) 0.0206(8) -0.0004(7) -0.0013(6) 0.0010(6)
N2 0.0146(7) 0.0214(8) 0.0162(7) 0.0010(6) 0.0008(6) -0.0016(6)
C10 0.0207(9) 0.0236(10) 0.0201(10) -0.0029(8) 0.0006(8) -0.0023(8)
C9 0.0229(10) 0.0266(10) 0.0198(10) 0.0031(8) 0.0014(8) 0.0039(8)
C4 0.0157(9) 0.0254(10) 0.0192(9) -0.0002(8) 0.0020(7) -0.0003(7)
C2 0.0166(9) 0.0212(9) 0.0202(10) 0.0027(8) 0.0016(7) 0.0042(7)
C1 0.0174(9) 0.0253(10) 0.0178(9) 0.0032(8) 0.0002(7) 0.0038(8)
C8 0.0196(9) 0.0270(10) 0.0191(9) -0.0021(8) -0.0044(8) 0.0026(8)
C3 0.0143(9) 0.0240(9) 0.0200(9) -0.0014(8) 0.0035(7) 0.0017(7)
C7 0.0145(9) 0.0268(10) 0.0269(10) -0.0026(9) -0.0050(8) -0.0018(7)
C14 0.0207(9) 0.0210(9) 0.0196(9) -0.0023(8) 0.0010(8) -0.0004(7)
C11 0.0195(9) 0.0251(10) 0.0224(10) -0.0009(8) -0.0012(8) -0.0016(8)
C12 0.0221(10) 0.0271(10) 0.0352(12) -0.0003(9) -0.0003(9) 0.0001(8)
C15 0.0198(9) 0.0216(9) 0.0190(9) 0.0012(8) 0.0003(8) -0.0006(7)
N5 0.0290(9) 0.0304(9) 0.0312(9) 0.0013(8) 0.0106(7) 0.0006(7)
N6 0.0242(9) 0.0299(9) 0.0418(10) -0.0029(8) 0.0063(8) 0.0004(7)
C13 0.0301(11) 0.0338(12) 0.0389(12) 0.0010(10) 0.0151(10) 0.0005(10)
C20 0.0189(9) 0.0174(9) 0.0234(10) -0.0025(8) -0.0038(8) 0.0020(8)
C21 0.0200(9) 0.0239(10) 0.0223(10) 0.0030(8) -0.0019(8) 0.0027(8)
N8 0.0285(9) 0.0558(12) 0.0329(10) -0.0137(9) 0.0091(8) -0.0165(8)
C16 0.0209(9) 0.0229(9) 0.0182(9) -0.0024(8) -0.0011(8) -0.0007(8)
N7 0.0263(9) 0.0349(9) 0.0304(9) -0.0115(8) 0.0050(8) -0.0123(7)
C17 0.0209(10) 0.0363(11) 0.0231(10) -0.0069(9) 0.0025(8) -0.0010(9)
C22 0.0233(10) 0.0230(10) 0.0348(12) 0.0032(9) -0.0008(9) 0.0017(8)
C19 0.0214(10) 0.0230(10) 0.0216(10) 0.0037(8) -0.0004(8) 0.0002(8)
C24 0.0240(10) 0.0235(10) 0.0259(10) -0.0028(8) -0.0022(8) -0.0003(8)
N9 0.0292(9) 0.0232(8) 0.0320(9) 0.0058(7) -0.0118(8) -0.0037(7)
C25 0.0208(9) 0.0247(10) 0.0217(9) 0.0033(8) 0.0041(8) 0.0008(8)
N10 0.0273(9) 0.0264(9) 0.0467(11) 0.0077(8) -0.0127(8) -0.0019(8)
C5 0.0165(9) 0.0275(10) 0.0237(10) 0.0025(8) 0.0006(8) -0.0037(8)
C6 0.0161(9) 0.0226(10) 0.0283(11) 0.0027(8) -0.0028(8) -0.0037(7)
C23 0.0324(11) 0.0278(11) 0.0412(12) 0.0087(10) -0.0198(10) -0.0033(9)
N12 0.0261(9) 0.0406(10) 0.0218(9) 0.0015(8) 0.0024(7) 0.0101(8)
N11 0.0348(9) 0.0272(9) 0.0273(9) -0.0036(7) -0.0004(8) 0.0084(8)
C28 0.0347(12) 0.0350(12) 0.0308(12) -0.0032(10) 0.0011(10) 0.0147(9)
C27 0.0197(10) 0.0352(11) 0.0220(10) 0.0016(9) 0.0002(8) -0.0017(8)
C26 0.0197(9) 0.0246(10) 0.0237(10) 0.0009(8) 0.0017(8) -0.0006(8)
C18 0.0330(12) 0.0522(14) 0.0375(13) -0.0187(11) 0.0104(10) -0.0237(10)

loop_
_atom_type_symbol
_atom_type_description
_atom_type_scat_dispersion_real
_atom_type_scat_dispersion_imag
_atom_type_scat_source
C C 0.0033 0.0016 'International Tables Vol C Tables 4.2.6.8 and 6.1.1.4'
H H 0.0000 0.0000 'International Tables Vol C Tables 4.2.6.8 and 6.1.1.4'
N N 0.0061 0.0033 'International Tables Vol C Tables 4.2.6.8 and 6.1.1.4'

loop_
_geom_angle_atom_site_label_1
_geom_angle_atom_site_label_2
_geom_angle_atom_site_label_3
_geom_angle
C9 N1 C1 111.44(13)
C9 N1 C8 109.07(14)
C1 N1 C8 111.48(13)
C19 N3 C5 112.12(13)
C19 N3 C4 109.45(13)
C5 N3 C4 110.76(13)
C24 N4 C7 111.47(13)
C24 N4 C6 109.46(14)
C7 N4 C6 111.72(13)
C14 N2 C3 110.39(13)
C14 N2 C2 109.32(13)
C3 N2 C2 110.80(13)
N5 C10 C11 120.82(16)
N5 C10 C9 116.89(16)
C11 C10 C9 122.28(16)
N1 C9 C10 112.64(14)
N1 C9 H9A 109.1
C10 C9 H9A 109.1
N1 C9 H9B 109.1
C10 C9 H9B 109.1
H9A C9 H9B 107.8
N3 C4 C3 114.25(14)
N3 C4 H4A 108.7
C3 C4 H4A 108.7
N3 C4 H4B 108.7
C3 C4 H4B 108.7
H4A C4 H4B 107.6
N2 C2 C1 114.17(15)
N2 C2 H2A 108.7
C1 C2 H2A 108.7
N2 C2 H2B 108.7
C1 C2 H2B 108.7
H2A C2 H2B 107.6
N1 C1 C2 114.54(14)
N1 C1 H1A 108.6
C2 C1 H1A 108.6
N1 C1 H1B 108.6
C2 C1 H1B 108.6
H1A C1 H1B 107.6
N1 C8 C7 115.03(14)
N1 C8 H8A 108.5
C7 C8 H8A 108.5
N1 C8 H8B 108.5
C7 C8 H8B 108.5
H8A C8 H8B 107.5
N2 C3 C4 113.44(14)
N2 C3 H3A 108.9
C4 C3 H3A 108.9
N2 C3 H3B 108.9
C4 C3 H3B 108.9
H3A C3 H3B 107.7
N4 C7 C8 114.31(14)
N4 C7 H7A 108.7
C8 C7 H7A 108.7
N4 C7 H7B 108.7
C8 C7 H7B 108.7
H7A C7 H7B 107.6
N2 C14 C15 114.04(14)
N2 C14 H14A 108.7
C15 C14 H14A 108.7
N2 C14 H14B 108.7
C15 C14 H14B 108.7
H14A C14 H14B 107.6
C12 C11 C10 117.68(17)
C12 C11 H11 121.2
C10 C11 H11 121.2
N6 C12 C11 123.15(18)
N6 C12 H12 118.4
C11 C12 H12 118.4
N7 C15 C16 120.62(16)
N7 C15 C14 115.08(15)
C16 C15 C14 124.29(16)
C13 N5 C10 115.74(17)
C13 N6 C12 114.08(17)
N6 C13 N5 128.54(19)
N6 C13 H13 115.7
N5 C13 H13 115.7
N9 C20 C21 120.98(16)
N9 C20 C19 116.10(15)
C21 C20 C19 122.92(16)
C22 C21 C20 117.14(16)
C22 C21 H21 121.4
C20 C21 H21 121.4
C18 N8 C17 114.50(16)
C17 C16 C15 118.22(17)
C17 C16 H16 120.9
C15 C16 H16 120.9
C18 N7 C15 115.93(16)
N8 C17 C16 122.49(17)
N8 C17 H17 118.8
C16 C17 H17 118.8
N10 C22 C21 123.41(18)
N10 C22 H22 118.3
C21 C22 H22 118.3
N3 C19 C20 112.52(14)
N3 C19 H19A 109.1
C20 C19 H19A 109.1
N3 C19 H19B 109.1
C20 C19 H19B 109.1
H19A C19 H19B 107.8
N4 C24 C25 111.97(15)
N4 C24 H24A 109.2
C25 C24 H24A 109.2
N4 C24 H24B 109.2
C25 C24 H24B 109.2
H24A C24 H24B 107.9
C20 N9 C23 116.39(16)
N11 C25 C26 120.88(16)
N11 C25 C24 117.10(16)
C26 C25 C24 122.01(16)
C23 N10 C22 114.16(17)
N3 C5 C6 114.63(14)
N3 C5 H5A 108.6
C6 C5 H5A 108.6
N3 C5 H5B 108.6
C6 C5 H5B 108.6
H5A C5 H5B 107.6
N4 C6 C5 114.43(14)
N4 C6 H6A 108.7
C5 C6 H6A 108.7
N4 C6 H6B 108.7
C5 C6 H6B 108.7
H6A C6 H6B 107.6
N10 C23 N9 127.91(18)
N10 C23 H23 116.0
N9 C23 H23 116.0
C28 N12 C27 114.45(16)
C28 N11 C25 115.66(17)
N12 C28 N11 128.51(18)
N12 C28 H28 115.7
N11 C28 H28 115.7
N12 C27 C26 122.98(18)
N12 C27 H27 118.5
C26 C27 H27 118.5
C27 C26 C25 117.52(17)
C27 C26 H26 121.2
C25 C26 H26 121.2
N7 C18 N8 128.19(18)
N7 C18 H18 115.9
N8 C18 H18 115.9

loop_
_geom_bond_atom_site_label_1
_geom_bond_atom_site_label_2
_geom_bond_distance
N1 C9 1.458(2)
N1 C1 1.464(2)
N1 C8 1.466(2)
N3 C19 1.457(2)
N3 C5 1.464(2)
N3 C4 1.471(2)
N4 C24 1.460(2)
N4 C7 1.465(2)
N4 C6 1.471(2)
N2 C14 1.459(2)
N2 C3 1.467(2)
N2 C2 1.469(2)
C10 N5 1.341(2)
C10 C11 1.386(3)
C10 C9 1.504(2)
C9 H9A 0.9900
C9 H9B 0.9900
C4 C3 1.511(2)
C4 H4A 0.9900
C4 H4B 0.9900
C2 C1 1.518(2)
C2 H2A 0.9900
C2 H2B 0.9900
C1 H1A 0.9900
C1 H1B 0.9900
C8 C7 1.522(2)
C8 H8A 0.9900
C8 H8B 0.9900
C3 H3A 0.9900
C3 H3B 0.9900
C7 H7A 0.9900
C7 H7B 0.9900
C14 C15 1.496(2)
C14 H14A 0.9900
C14 H14B 0.9900
C11 C12 1.372(2)
C11 H11 0.9500
C12 N6 1.338(2)
C12 H12 0.9500
C15 N7 1.344(2)
C15 C16 1.382(2)
N5 C13 1.335(2)
N6 C13 1.327(3)
C13 H13 0.9500
C20 N9 1.331(2)
C20 C21 1.389(2)
C20 C19 1.509(2)
C21 C22 1.377(3)
C21 H21 0.9500
N8 C18 1.331(3)
N8 C17 1.341(2)
C16 C17 1.369(2)
C16 H16 0.9500
N7 C18 1.329(2)
C17 H17 0.9500
C22 N10 1.334(2)
C22 H22 0.9500
C19 H19A 0.9900
C19 H19B 0.9900
C24 C25 1.503(2)
C24 H24A 0.9900
C24 H24B 0.9900
N9 C23 1.334(2)
C25 N11 1.340(2)
C25 C26 1.389(2)
N10 C23 1.333(3)
C5 C6 1.519(3)
C5 H5A 0.9900
C5 H5B 0.9900
C6 H6A 0.9900
C6 H6B 0.9900
C23 H23 0.9500
N12 C28 1.323(2)
N12 C27 1.336(2)
N11 C28 1.336(2)
C28 H28 0.9500
C27 C26 1.374(2)
C27 H27 0.9500
C26 H26 0.9500
C18 H18 0.9500
